data_4003834
loop_
_publ_author_name
'Schkeryantz, Luke A.'
'Zheng, Jingfeng'
'McCulloch, William D.'
'Qin, Lei'
'Zhang, Songwei'
'Moore, Curtis E.'
'Wu, Yiying'

_publ_section_title
;
 Designing Potassium Battery Salts through a Solvent-in-Anion Concept for
 Concentrated Electrolytes and Mimicking Solvation Structures
;
_journal_issue 24
_journal_name_full 'Chemistry of Materials'
_journal_page_first 10423
_journal_page_last 10434
_journal_paper_doi 10.1021/acs.chemmater.0c02983
_journal_volume 32
_journal_year 2020
_chemical_formula_moiety 'C7 H13 F3 K N O3 S'
_chemical_formula_sum 'C7 H13 F3 K N O3 S'
_chemical_formula_weight 287.34
_space_group_crystal_system monoclinic
_space_group_IT_number 14
_space_group_name_Hall '-P 2ybc'
_space_group_name_H-M_alt 'P 1 21/c 1'
_atom_sites_solution_hydrogens geom
_atom_sites_solution_primary dual
_audit_creation_date 2020-01-27
_audit_creation_method
;
Olex2 1.2
(compiled 2018.05.29 svn.r3508 for OlexSys, GUI svn.r5506)
;
_cell_angle_alpha 90
_cell_angle_beta 107.422(7)
_cell_angle_gamma 90
_cell_formula_units_Z 4
_cell_length_a 10.392(2)
_cell_length_b 11.488(2)
_cell_length_c 10.990(2)
_cell_measurement_reflns_used 3788
_cell_measurement_temperature 100
_cell_measurement_theta_max 25.11
_cell_measurement_theta_min 2.63
_cell_volume 1251.8(4)
_computing_cell_refinement 'SAINT V8.38A (Bruker, 2017)'
_computing_data_collection 'APEX3 v2017.3-0 (Bruker, 2017)'
_computing_data_reduction 'SAINT V8.38A (Bruker, 2017)'
_computing_molecular_graphics 'Olex2 (Dolomanov et al., 2009)'
_computing_publication_material 'Olex2 (Dolomanov et al., 2009)'
_computing_structure_refinement 'ShelXL (Sheldrick, 2015)'
_computing_structure_solution 'ShelXT (Sheldrick, 2015)'
_diffrn_ambient_temperature 100
_diffrn_detector 'Bruker APEX-II CCD'
_diffrn_detector_area_resol_mean 7.9
_diffrn_detector_type 'CCD Area Detector'
_diffrn_measured_fraction_theta_full 1.000
_diffrn_measured_fraction_theta_max 0.997
_diffrn_measurement_device 'Kappa Four-Circle Diffractometer'
_diffrn_measurement_device_type 'Bruker APEX-II CCD'
_diffrn_measurement_method '\f and \w scans'
_diffrn_radiation_monochromator 'Double Bounce Multilayer Mirrors'
_diffrn_radiation_probe x-ray
_diffrn_radiation_type MoK\a
_diffrn_radiation_wavelength 0.71073
_diffrn_reflns_av_unetI/netI 0.1449
_diffrn_reflns_Laue_measured_fraction_full 1.000
_diffrn_reflns_Laue_measured_fraction_max 0.997
_diffrn_reflns_limit_h_max 11
_diffrn_reflns_limit_h_min -12
_diffrn_reflns_limit_k_max 13
_diffrn_reflns_limit_k_min 0
_diffrn_reflns_limit_l_max 13
_diffrn_reflns_limit_l_min 0
_diffrn_reflns_number 2300
_diffrn_reflns_point_group_measured_fraction_full 1.000
_diffrn_reflns_point_group_measured_fraction_max 0.997
_diffrn_reflns_theta_full 25.242
_diffrn_reflns_theta_max 25.403
_diffrn_reflns_theta_min 2.054
_diffrn_source 'Micro Focus Rotating Anode'
_diffrn_source_type 'Bruker Microstar FR-592'
_diffrn_standards_number 0
_exptl_absorpt_coefficient_mu 0.621
_exptl_absorpt_correction_T_max 0.091634
_exptl_absorpt_correction_T_min 0.052916
_exptl_absorpt_correction_type multi-scan
_exptl_absorpt_process_details 'TWINABS-2012/1 (Bruker,2012) was used for absorption correction.'
_exptl_crystal_colour colourless
_exptl_crystal_colour_primary colourless
_exptl_crystal_density_diffrn 1.525
_exptl_crystal_description plate
_exptl_crystal_F_000 592
_exptl_crystal_size_max 0.596
_exptl_crystal_size_mid 0.126
_exptl_crystal_size_min 0.103
_refine_diff_density_max 0.869
_refine_diff_density_min -0.603
_refine_diff_density_rms 0.128
_refine_ls_extinction_method none
_refine_ls_goodness_of_fit_ref 1.035
_refine_ls_hydrogen_treatment constr
_refine_ls_matrix_type full
_refine_ls_number_parameters 148
_refine_ls_number_reflns 2300
_refine_ls_number_restraints 0
_refine_ls_restrained_S_all 1.035
_refine_ls_R_factor_all 0.1583
_refine_ls_R_factor_gt 0.0814
_refine_ls_shift/su_max 0.000
_refine_ls_shift/su_mean 0.000
_refine_ls_structure_factor_coef Fsqd
_refine_ls_weighting_details 'w=1/[\s^2^(Fo^2^)+(0.0993P)^2^+0.0891P] where P=(Fo^2^+2Fc^2^)/3'
_refine_ls_weighting_scheme calc
_refine_ls_wR_factor_gt 0.1689
_refine_ls_wR_factor_ref 0.1983
_reflns_Friedel_coverage 0.000
_reflns_number_gt 1314
_reflns_number_total 2300
_reflns_threshold_expression 'I > 2\s(I)'
_cod_data_source_file cm0c02983_si_002.cif
_cod_data_source_block p21c_a
_cod_depositor_comments
;
The following automatic conversions were performed:

data item '_diffrn_radiation_probe' value 'X-ray' was changed to
'x-ray' in accordance with the
/home/data/users/saulius/crontab/automatic-downloads/rss-feeds/ACS/lib/dictionaries/cif_core.dic
dictionary named 'cif_core.dic' version 2.4.2 last updated on
2011-04-26.

Automatic conversion script
Id: cif_fix_values 7556 2019-12-06 15:28:31Z antanas 

 Adding full bibliography for 4003834--4003838.cif.
;
_cod_original_cell_volume 1251.9(5)
_cod_database_code 4003834
_shelx_shelxl_version_number 2018/3
_shelx_space_group_comment
;
The symmetry employed for this shelxl refinement is uniquely defined
by the following loop, which should always be used as a source of
symmetry information in preference to the above space-group names.
They are only intended as comments.
;
_shelx_estimated_absorpt_t_max 0.939
_shelx_estimated_absorpt_t_min 0.709
_olex2_refinement_description
;
1. Others
 Fixed Uiso: H1A(0.035) H1B(0.035) H2A(0.033) H2B(0.033) H4(0.047) H5A(0.075)
 H5B(0.075) H5C(0.075) H3A(0.038) H3B(0.038) H6A(0.084) H6B(0.084) H6C(0.084)
 Fixed X: H1A(0.763055) H1B(0.601884) H2A(0.598019) H2B(0.677363) H4(0.990083)
 H5A(0.893413) H5B(0.961281) H5C(0.801287) H3A(0.884216) H3B(0.805697)
 H6A(0.822941) H6B(0.984069) H6C(0.911328)
 Fixed Y: H1A(0.560353) H1B(0.562734) H2A(0.356472) H2B(0.395751) H4(0.185784)
 H5A(0.171941) H5B(0.049509) H5C(0.065139) H3A(0.36807) H3B(0.330836) H6A(-
 0.008088) H6B(-0.011433) H6C(0.064967)
 Fixed Z: H1A(0.143772) H1B(0.088185) H2A(0.109406) H2B(0.011939) H4(0.222795)
 H5A(0.387804) H5B(0.374233) H5C(0.318933) H3A(0.170817) H3B(0.270093)
 H6A(0.108788) H6B(0.162033) H6C(0.038875)
;
_olex2_submission_special_instructions 'No special instructions were received'

loop_
_space_group_symop_operation_xyz
'x, y, z'
'-x, y+1/2, -z+1/2'
'-x, -y, -z'
'x, -y-1/2, z-1/2'

loop_
_atom_site_label
_atom_site_type_symbol
_atom_site_fract_x
_atom_site_fract_y
_atom_site_fract_z
_atom_site_U_iso_or_equiv
_atom_site_adp_type
_atom_site_occupancy
_atom_site_site_symmetry_order
_atom_site_calc_flag
_atom_site_refinement_flags_posn
_atom_site_refinement_flags_adp
_atom_site_refinement_flags_occupancy
_atom_site_disorder_assembly
_atom_site_disorder_group
K1 K 0.40344(18) 0.86309(13) 0.06511(16) 0.0261(5) Uani 1 1 d . . . . .
S1 S 0.6039(2) 0.63177(15) 0.31563(18) 0.0256(5) Uani 1 1 d . . . . .
O3 O 0.5773(6) 0.6087(4) 0.4342(5) 0.0306(14) Uani 1 1 d . . . . .
F1 F 0.7723(5) 0.7749(4) 0.2595(5) 0.0447(14) Uani 1 1 d . . . . .
F2 F 0.6781(6) 0.8469(4) 0.3916(5) 0.0530(16) Uani 1 1 d . . . . .
F3 F 0.8364(6) 0.7199(4) 0.4549(6) 0.0571(16) Uani 1 1 d . . . . .
O1 O 0.7947(5) 0.2137(4) 0.1343(5) 0.0270(14) Uani 1 1 d . . . . .
O2 O 0.4968(6) 0.6893(4) 0.2191(5) 0.0337(15) Uani 1 1 d . . . . .
N1 N 0.6694(7) 0.5263(5) 0.2753(6) 0.0272(17) Uani 1 1 d . . . . .
C1 C 0.6793(9) 0.5210(7) 0.1467(8) 0.029(2) Uani 1 1 d . . . . .
H1A H 0.763055 0.560353 0.143772 0.035 Uiso 1 1 calc R . . . .
H1B H 0.601884 0.562734 0.088185 0.035 Uiso 1 1 calc R . . . .
C7 C 0.7262(10) 0.7501(7) 0.3577(9) 0.034(2) Uani 1 1 d . . . . .
C2 C 0.6801(8) 0.3963(6) 0.1028(8) 0.027(2) Uani 1 1 d . . . . .
H2A H 0.598019 0.356472 0.109406 0.033 Uiso 1 1 calc R . . . .
H2B H 0.677363 0.395751 0.011939 0.033 Uiso 1 1 calc R . . . .
C4 C 0.9036(9) 0.1419(7) 0.2071(9) 0.040(2) Uani 1 1 d . . . . .
H4 H 0.990083 0.185784 0.222795 0.047 Uiso 1 1 calc R . . . .
C5 C 0.8886(11) 0.1038(8) 0.3330(9) 0.050(3) Uani 1 1 d . . . . .
H5A H 0.893413 0.171941 0.387804 0.075 Uiso 1 1 calc GR . . . .
H5B H 0.961281 0.049509 0.374233 0.075 Uiso 1 1 calc GR . . . .
H5C H 0.801287 0.065139 0.318933 0.075 Uiso 1 1 calc GR . . . .
C3 C 0.8015(9) 0.3303(6) 0.1789(8) 0.031(2) Uani 1 1 d . . . . .
H3A H 0.884216 0.368070 0.170817 0.038 Uiso 1 1 calc R . . . .
H3B H 0.805697 0.330836 0.270093 0.038 Uiso 1 1 calc R . . . .
C6 C 0.9057(11) 0.0375(8) 0.1215(10) 0.056(3) Uani 1 1 d . . . . .
H6A H 0.822941 -0.008088 0.108788 0.084 Uiso 1 1 calc GR . . . .
H6B H 0.984069 -0.011433 0.162033 0.084 Uiso 1 1 calc GR . . . .
H6C H 0.911328 0.064967 0.038875 0.084 Uiso 1 1 calc GR . . . .

loop_
_atom_site_aniso_label
_atom_site_aniso_U_11
_atom_site_aniso_U_22
_atom_site_aniso_U_33
_atom_site_aniso_U_23
_atom_site_aniso_U_13
_atom_site_aniso_U_12
K1 0.0374(11) 0.0171(8) 0.0254(9) -0.0010(8) 0.0117(10) 0.0000(8)
S1 0.0362(13) 0.0171(9) 0.0242(11) -0.0002(9) 0.0100(11) 0.0005(9)
O3 0.050(4) 0.017(3) 0.029(3) 0.005(2) 0.019(3) 0.000(3)
F1 0.064(4) 0.026(3) 0.053(3) -0.010(3) 0.030(3) -0.010(2)
F2 0.080(4) 0.022(3) 0.076(4) -0.016(3) 0.052(4) -0.007(2)
F3 0.055(4) 0.058(3) 0.053(3) -0.010(3) 0.008(3) -0.014(3)
O1 0.027(3) 0.018(3) 0.033(3) -0.008(3) 0.004(3) 0.009(2)
O2 0.045(4) 0.022(3) 0.033(3) 0.006(3) 0.010(3) 0.012(2)
N1 0.043(5) 0.017(3) 0.024(4) 0.004(3) 0.014(4) 0.005(3)
C1 0.033(5) 0.025(4) 0.031(5) -0.003(4) 0.012(4) 0.002(4)
C7 0.049(6) 0.028(5) 0.030(5) -0.008(4) 0.020(5) -0.002(4)
C2 0.033(5) 0.023(4) 0.024(4) 0.002(4) 0.006(4) 0.000(4)
C4 0.033(5) 0.036(5) 0.042(5) 0.005(5) -0.001(5) 0.007(4)
C5 0.068(7) 0.041(5) 0.039(6) -0.003(5) 0.012(6) 0.005(5)
C3 0.044(6) 0.019(4) 0.029(5) -0.009(4) 0.006(5) -0.006(3)
C6 0.070(8) 0.050(6) 0.040(6) -0.011(5) 0.005(6) 0.028(5)

loop_
_atom_type_symbol
_atom_type_description
_atom_type_scat_dispersion_real
_atom_type_scat_dispersion_imag
_atom_type_scat_source
C C 0.0033 0.0016 'International Tables Vol C Tables 4.2.6.8 and 6.1.1.4'
H H 0.0000 0.0000 'International Tables Vol C Tables 4.2.6.8 and 6.1.1.4'
F F 0.0171 0.0103 'International Tables Vol C Tables 4.2.6.8 and 6.1.1.4'
K K 0.2009 0.2494 'International Tables Vol C Tables 4.2.6.8 and 6.1.1.4'
N N 0.0061 0.0033 'International Tables Vol C Tables 4.2.6.8 and 6.1.1.4'
O O 0.0106 0.0060 'International Tables Vol C Tables 4.2.6.8 and 6.1.1.4'
S S 0.1246 0.1234 'International Tables Vol C Tables 4.2.6.8 and 6.1.1.4'

loop_
_geom_angle_atom_site_label_1
_geom_angle_atom_site_label_2
_geom_angle_atom_site_label_3
_geom_angle
_geom_angle_site_symmetry_1
_geom_angle_site_symmetry_3
_geom_angle_publ_flag
S1 K1 K1 60.98(5) 2_655 3_675 ?
O3 K1 K1 38.20(12) 2_655 3_675 ?
O3 K1 K1 41.42(10) 4_575 3_675 ?
O3 K1 S1 24.95(11) 2_655 2_655 ?
O3 K1 S1 101.44(12) 4_575 2_655 ?
O3 K1 O3 79.62(17) 4_575 2_655 ?
O3 K1 O1 94.50(17) 4_575 3_665 ?
O3 K1 N1 127.65(17) 4_575 2_655 ?
O1 K1 K1 107.29(13) 3_665 3_675 ?
O1 K1 S1 121.44(12) 3_665 2_655 ?
O1 K1 O3 111.62(16) 3_665 2_655 ?
O1 K1 N1 116.46(19) 3_665 2_655 ?
O2 K1 K1 132.08(15) . 3_675 ?
O2 K1 S1 119.80(14) . 2_655 ?
O2 K1 O3 105.33(18) . 4_575 ?
O2 K1 O3 138.53(18) . 2_655 ?
O2 K1 O1 109.00(17) . 3_665 ?
O2 K1 N1 102.9(2) . 2_655 ?
N1 K1 K1 87.63(14) 2_655 3_675 ?
N1 K1 S1 26.64(14) 2_655 2_655 ?
N1 K1 O3 50.76(17) 2_655 2_655 ?
O3 S1 K1 56.2(2) . 2_645 ?
O3 S1 O2 115.8(4) . . ?
O3 S1 N1 110.1(3) . . ?
O3 S1 C7 102.5(4) . . ?
O2 S1 K1 127.1(2) . 2_645 ?
O2 S1 N1 117.6(4) . . ?
O2 S1 C7 99.8(4) . . ?
N1 S1 K1 56.4(2) . 2_645 ?
N1 S1 C7 109.2(4) . . ?
C7 S1 K1 132.9(3) . 2_645 ?
K1 O3 K1 100.38(17) 4_576 2_645 ?
S1 O3 K1 145.1(3) . 4_576 ?
S1 O3 K1 98.8(3) . 2_645 ?
C4 O1 K1 123.6(4) . 3_665 ?
C3 O1 K1 122.8(4) . 3_665 ?
C3 O1 C4 113.6(6) . . ?
S1 O2 K1 151.7(3) . . ?
S1 N1 K1 97.0(3) . 2_645 ?
C1 N1 K1 133.6(5) . 2_645 ?
C1 N1 S1 119.2(6) . . ?
N1 C1 H1A 109.4 . . ?
N1 C1 H1B 109.4 . . ?
N1 C1 C2 111.1(7) . . ?
H1A C1 H1B 108.0 . . ?
C2 C1 H1A 109.4 . . ?
C2 C1 H1B 109.4 . . ?
F1 C7 S1 110.2(6) . . ?
F1 C7 F3 105.5(8) . . ?
F2 C7 S1 114.0(7) . . ?
F2 C7 F1 107.8(7) . . ?
F2 C7 F3 107.2(7) . . ?
F3 C7 S1 111.7(6) . . ?
K1 C2 H2A 63.8 3_665 . ?
K1 C2 H2B 62.1 3_665 . ?
C1 C2 K1 163.1(5) . 3_665 ?
C1 C2 H2A 109.0 . . ?
C1 C2 H2B 109.0 . . ?
H2A C2 H2B 107.8 . . ?
C3 C2 K1 84.1(4) . 3_665 ?
C3 C2 C1 112.7(7) . . ?
C3 C2 H2A 109.0 . . ?
C3 C2 H2B 109.0 . . ?
O1 C4 H4 108.9 . . ?
O1 C4 C5 113.5(8) . . ?
O1 C4 C6 105.2(7) . . ?
C5 C4 H4 108.9 . . ?
C5 C4 C6 111.3(8) . . ?
C6 C4 H4 108.9 . . ?
C4 C5 H5A 109.5 . . ?
C4 C5 H5B 109.5 . . ?
C4 C5 H5C 109.5 . . ?
H5A C5 H5B 109.5 . . ?
H5A C5 H5C 109.5 . . ?
H5B C5 H5C 109.5 . . ?
O1 C3 C2 109.8(6) . . ?
O1 C3 H3A 109.7 . . ?
O1 C3 H3B 109.7 . . ?
C2 C3 H3A 109.7 . . ?
C2 C3 H3B 109.7 . . ?
H3A C3 H3B 108.2 . . ?
K1 C6 H6A 58.0 3_665 . ?
K1 C6 H6B 163.8 3_665 . ?
K1 C6 H6C 69.2 3_665 . ?
C4 C6 K1 85.6(5) . 3_665 ?
C4 C6 H6A 109.5 . . ?
C4 C6 H6B 109.5 . . ?
C4 C6 H6C 109.5 . . ?
H6A C6 H6B 109.5 . . ?
H6A C6 H6C 109.5 . . ?
H6B C6 H6C 109.5 . . ?

loop_
_geom_bond_atom_site_label_1
_geom_bond_atom_site_label_2
_geom_bond_distance
_geom_bond_site_symmetry_2
_geom_bond_publ_flag
K1 K1 4.206(3) 3_675 ?
K1 S1 3.363(2) 2_655 ?
K1 O3 2.829(5) 2_655 ?
K1 O3 2.645(6) 4_575 ?
K1 O1 2.668(5) 3_665 ?
K1 O2 2.609(5) . ?
K1 N1 2.822(6) 2_655 ?
S1 O3 1.436(6) . ?
S1 O2 1.447(6) . ?
S1 N1 1.519(7) . ?
S1 C7 1.824(9) . ?
F1 C7 1.337(10) . ?
F2 C7 1.318(9) . ?
F3 C7 1.357(10) . ?
O1 C4 1.435(9) . ?
O1 C3 1.421(9) . ?
N1 C1 1.448(11) . ?
C1 H1A 0.9900 . ?
C1 H1B 0.9900 . ?
C1 C2 1.513(11) . ?
C2 H2A 0.9900 . ?
C2 H2B 0.9900 . ?
C2 C3 1.495(11) . ?
C4 H4 1.0000 . ?
C4 C5 1.502(14) . ?
C4 C6 1.529(12) . ?
C5 H5A 0.9800 . ?
C5 H5B 0.9800 . ?
C5 H5C 0.9800 . ?
C3 H3A 0.9900 . ?
C3 H3B 0.9900 . ?
C6 H6A 0.9800 . ?
C6 H6B 0.9800 . ?
C6 H6C 0.9800 . ?

loop_
_twin_individual_id
_twin_individual_mass_fraction_refined
1 0.648(3)
2 0.352(3)
